data_4333968
loop_
_publ_author_name
'Ming-Hua Zeng'
'Yan-Xi Tan'
'Yan-Ping He'
'Zheng Yin'
'Qing Chen'
'Mohamedally Kurmoo'

_publ_contact_author_address 'No.15, Yucai Road, GuangXi Normal University, Guilin, China'
_publ_contact_author_email ZMH@MAILBOX.GXNU.EDU.CN
_publ_contact_author_name 'Ming-Hua Zeng'
_publ_section_title
;
 A Porous 4-Fold-Interpenetrated Chiral Framework Exhibiting Vapochromism,
 Single-Crystal-to-Single-Crystal Solvent Exchange, Gas Sorption, and a
 Poisoning Effect
;
_journal_name_full 'Inorganic Chemistry'
_journal_page_first 2353
_journal_page_last 2360
_journal_paper_doi 10.1021/ic301857h
_journal_volume 52
_journal_year 2013
_chemical_formula_sum 'C24 H16 Co N2 O4'
_chemical_formula_weight 455.32
_space_group_IT_number 90
_symmetry_cell_setting tetragonal
_symmetry_space_group_name_Hall 'P 4ab 2ab'
_symmetry_space_group_name_H-M 'P 4 21 2'
_atom_sites_solution_hydrogens geom
_atom_sites_solution_primary direct
_atom_sites_solution_secondary difmap
_audit_creation_method SHELXL-97
_cell_angle_alpha 90.00
_cell_angle_beta 90.00
_cell_angle_gamma 90.00
_cell_formula_units_Z 8
_cell_length_a 22.614(2)
_cell_length_b 22.614(2)
_cell_length_c 12.854(2)
_cell_measurement_temperature 293(2)
_cell_volume 6573.4(13)
_computing_structure_refinement 'SHELXL-97 (Sheldrick, 1997)'
_computing_structure_solution 'SHELXS-97 (Sheldrick, 1990)'
_diffrn_ambient_temperature 293(2)
_diffrn_measured_fraction_theta_full 0.942
_diffrn_measured_fraction_theta_max 0.942
_diffrn_radiation_monochromator graphite
_diffrn_radiation_source 'fine-focus sealed tube'
_diffrn_radiation_type MoK\a
_diffrn_radiation_wavelength 0.71073
_diffrn_reflns_av_R_equivalents 0.1295
_diffrn_reflns_av_sigmaI/netI 0.1539
_diffrn_reflns_limit_h_max 27
_diffrn_reflns_limit_h_min -27
_diffrn_reflns_limit_k_max 27
_diffrn_reflns_limit_k_min -27
_diffrn_reflns_limit_l_max 15
_diffrn_reflns_limit_l_min -12
_diffrn_reflns_number 26294
_diffrn_reflns_theta_full 26.03
_diffrn_reflns_theta_max 26.03
_diffrn_reflns_theta_min 1.80
_exptl_absorpt_coefficient_mu 0.543
_exptl_absorpt_correction_T_max 0.9085
_exptl_absorpt_correction_T_min 0.8761
_exptl_crystal_density_diffrn 0.920
_exptl_crystal_F_000 1864
_exptl_crystal_size_max 0.25
_exptl_crystal_size_mid 0.22
_exptl_crystal_size_min 0.18
_platon_squeeze_details
;
;
_refine_diff_density_max 0.309
_refine_diff_density_min -0.483
_refine_diff_density_rms 0.060
_refine_ls_abs_structure_details 'Flack H D (1983), Acta Cryst. A39, 876-881'
_refine_ls_abs_structure_Flack 0.07(3)
_refine_ls_extinction_method none
_refine_ls_goodness_of_fit_ref 0.881
_refine_ls_hydrogen_treatment mixed
_refine_ls_matrix_type full
_refine_ls_number_parameters 280
_refine_ls_number_reflns 6110
_refine_ls_number_restraints 12
_refine_ls_restrained_S_all 0.883
_refine_ls_R_factor_all 0.1073
_refine_ls_R_factor_gt 0.0580
_refine_ls_shift/su_max 0.019
_refine_ls_shift/su_mean 0.003
_refine_ls_structure_factor_coef Fsqd
_refine_ls_weighting_details 'calc w=1/[\s^2^(Fo^2^)+(0.0171P)^2^+0.0000P] where P=(Fo^2^+2Fc^2^)/3'
_refine_ls_weighting_scheme calc
_refine_ls_wR_factor_gt 0.1148
_refine_ls_wR_factor_ref 0.1227
_reflns_number_gt 2785
_reflns_number_total 6110
_reflns_threshold_expression >2sigma(I)
_cod_data_source_file ic301857h_si_001_1.cif
_cod_data_source_block 1.2DMF
_cod_database_code 4333968

loop_
_symmetry_equiv_pos_as_xyz
'x, y, z'
'-y+1/2, x+1/2, z'
'-x, -y, z'
'y+1/2, -x+1/2, z'
'x+1/2, -y+1/2, -z'
'y, x, -z'
'-x+1/2, y+1/2, -z'
'-y, -x, -z'

loop_
_atom_site_label
_atom_site_type_symbol
_atom_site_fract_x
_atom_site_fract_y
_atom_site_fract_z
_atom_site_U_iso_or_equiv
_atom_site_adp_type
_atom_site_occupancy
_atom_site_symmetry_multiplicity
_atom_site_calc_flag
_atom_site_refinement_flags
Co1 Co 0.24310(2) 0.23192(2) 0.24748(5) 0.04861(18) Uani 1 1 d .
C1 C 0.2042(2) -0.1491(2) -0.1951(4) 0.0573(14) Uani 1 1 d .
H1A H 0.1859 -0.1543 -0.2593 0.069 Uiso 1 1 calc R
C2 C 0.1913(3) -0.0980(2) -0.1396(4) 0.0734(17) Uani 1 1 d .
H2A H 0.1645 -0.0703 -0.1648 0.088 Uiso 1 1 calc R
C3 C 0.2200(3) -0.0898(2) -0.0440(3) 0.0631(16) Uani 1 1 d .
C4 C 0.2592(3) -0.1327(2) -0.0116(4) 0.0674(15) Uani 1 1 d .
H4A H 0.2802 -0.1275 0.0499 0.081 Uiso 1 1 calc R
C5 C 0.2674(2) -0.1832(2) -0.0702(4) 0.0577(14) Uani 1 1 d .
H5A H 0.2920 -0.2127 -0.0443 0.069 Uiso 1 1 calc R
C6 C 0.2145(2) -0.0316(2) 0.0130(4) 0.0620(14) Uani 1 1 d .
C7 C 0.2007(2) 0.0203(2) -0.0382(4) 0.0614(15) Uani 1 1 d .
H7A H 0.1917 0.0195 -0.1088 0.074 Uiso 1 1 calc R
C8 C 0.2001(2) 0.0742(2) 0.0157(3) 0.0605(15) Uani 1 1 d .
H8A H 0.1923 0.1094 -0.0191 0.073 Uiso 1 1 calc R
C9 C 0.2114(2) 0.0742(2) 0.1213(3) 0.0564(14) Uani 1 1 d .
C10 C 0.2211(3) 0.0227(2) 0.1763(4) 0.080(2) Uani 1 1 d .
H10A H 0.2257 0.0231 0.2482 0.096 Uiso 1 1 calc R
C11 C 0.2238(3) -0.0295(2) 0.1206(4) 0.094(2) Uani 1 1 d .
H11A H 0.2322 -0.0645 0.1557 0.113 Uiso 1 1 calc R
C12 C 0.2170(2) 0.1321(2) 0.1768(4) 0.0616(16) Uani 1 1 d .
C13 C 0.6128(3) 0.2448(4) 0.7283(4) 0.131(3) Uani 1 1 d .
H13A H 0.6128 0.2514 0.7997 0.157 Uiso 1 1 calc R
C14 C 0.5573(3) 0.2341(4) 0.6812(5) 0.125(3) Uani 1 1 d .
H14A H 0.5231 0.2295 0.7204 0.150 Uiso 1 1 calc R
C15 C 0.5567(2) 0.2308(3) 0.5772(4) 0.0751(18) Uani 1 1 d .
C16 C 0.6098(2) 0.2297(3) 0.5273(4) 0.090(2) Uani 1 1 d .
H16A H 0.6106 0.2243 0.4556 0.108 Uiso 1 1 calc R
C17 C 0.6610(2) 0.2363(2) 0.5789(4) 0.0709(16) Uani 1 1 d U
H17A H 0.6961 0.2338 0.5415 0.085 Uiso 1 1 calc R
C18 C 0.4998(2) 0.2261(3) 0.5184(4) 0.0672(15) Uani 1 1 d U
C19 C 0.4482(2) 0.2544(3) 0.5532(4) 0.103(3) Uani 1 1 d .
H19A H 0.4481 0.2724 0.6183 0.124 Uiso 1 1 calc R
C20 C 0.3994(2) 0.2561(3) 0.4956(4) 0.088(2) Uani 1 1 d .
H20A H 0.3675 0.2789 0.5174 0.106 Uiso 1 1 calc R
C21 C 0.3954(2) 0.2244(2) 0.4030(4) 0.0561(14) Uani 1 1 d .
C22 C 0.4450(2) 0.1975(3) 0.3684(4) 0.0734(17) Uani 1 1 d .
H22A H 0.4439 0.1790 0.3038 0.088 Uiso 1 1 calc R
C23 C 0.4977(3) 0.1961(3) 0.4249(4) 0.088(2) Uani 1 1 d .
H23A H 0.5305 0.1756 0.4002 0.105 Uiso 1 1 calc R
C24 C 0.3404(2) 0.2283(2) 0.3399(4) 0.0557(14) Uani 1 1 d .
O1 O 0.21476(15) 0.17969(14) 0.1256(2) 0.0578(9) Uani 1 1 d .
O2 O 0.22636(19) 0.13425(15) 0.2727(3) 0.0828(12) Uani 1 1 d .
O3 O 0.29483(14) 0.25079(15) 0.3767(2) 0.0596(10) Uani 1 1 d .
O4 O 0.34060(14) 0.20633(15) 0.2481(3) 0.0769(10) Uani 1 1 d .
N1 N 0.24145(18) -0.19155(16) -0.1624(3) 0.0531(11) Uani 1 1 d .
N2 N 0.66397(19) 0.2463(2) 0.6821(3) 0.0705(13) Uani 1 1 d .

loop_
_atom_site_aniso_label
_atom_site_aniso_U_11
_atom_site_aniso_U_22
_atom_site_aniso_U_33
_atom_site_aniso_U_23
_atom_site_aniso_U_13
_atom_site_aniso_U_12
Co1 0.0513(4) 0.0557(4) 0.0388(3) -0.0001(4) -0.0016(4) -0.0038(3)
C1 0.058(3) 0.067(4) 0.047(3) -0.001(3) -0.018(3) 0.016(3)
C2 0.094(5) 0.066(4) 0.060(3) -0.010(3) -0.024(3) 0.008(3)
C3 0.101(5) 0.053(4) 0.035(3) 0.000(3) -0.008(3) -0.006(3)
C4 0.089(4) 0.062(4) 0.051(3) -0.003(3) -0.019(3) 0.015(3)
C5 0.066(4) 0.050(3) 0.057(3) 0.010(3) -0.006(3) 0.019(3)
C6 0.094(4) 0.046(3) 0.046(3) -0.004(3) 0.003(3) 0.004(3)
C7 0.102(5) 0.040(3) 0.042(3) 0.002(2) -0.009(3) -0.005(3)
C8 0.093(4) 0.050(3) 0.039(3) 0.000(3) -0.015(3) 0.010(3)
C9 0.088(4) 0.039(3) 0.042(3) -0.004(2) -0.008(3) 0.005(3)
C10 0.150(6) 0.032(3) 0.058(3) -0.004(2) -0.033(4) 0.020(3)
C11 0.186(7) 0.052(4) 0.046(3) 0.021(3) -0.032(4) -0.003(4)
C12 0.074(4) 0.057(4) 0.053(3) 0.001(3) -0.006(3) 0.001(3)
C13 0.074(4) 0.283(10) 0.037(4) -0.053(5) 0.002(3) 0.020(5)
C14 0.055(4) 0.258(10) 0.062(4) -0.038(5) -0.009(3) -0.008(5)
C15 0.046(3) 0.138(6) 0.041(3) -0.017(4) 0.004(3) 0.006(3)
C16 0.042(3) 0.175(7) 0.054(3) -0.030(4) -0.006(3) 0.004(4)
C17 0.063(3) 0.099(4) 0.051(3) -0.022(3) 0.004(3) 0.008(3)
C18 0.051(3) 0.096(4) 0.054(3) -0.007(3) 0.003(3) 0.008(3)
C19 0.043(3) 0.215(8) 0.052(3) -0.033(5) -0.011(3) 0.026(5)
C20 0.056(4) 0.139(6) 0.069(4) -0.044(5) -0.010(3) 0.006(4)
C21 0.042(3) 0.077(4) 0.049(3) 0.001(3) -0.007(3) 0.000(3)
C22 0.064(4) 0.106(5) 0.050(3) -0.025(3) -0.018(3) 0.002(3)
C23 0.053(4) 0.137(6) 0.073(4) -0.043(4) 0.004(3) 0.020(4)
C24 0.061(4) 0.072(4) 0.034(3) 0.011(3) -0.002(3) -0.018(3)
O1 0.087(3) 0.043(2) 0.0436(19) 0.0015(16) -0.0100(18) -0.0038(17)
O2 0.132(4) 0.051(2) 0.065(3) 0.0046(18) -0.028(3) 0.001(2)
O3 0.0417(18) 0.090(3) 0.0467(18) 0.002(2) 0.0031(16) 0.0022(18)
O4 0.070(2) 0.111(3) 0.0494(19) 0.007(3) -0.007(2) 0.0162(19)
N1 0.072(3) 0.043(2) 0.044(2) 0.0086(19) -0.005(2) 0.011(2)
N2 0.073(3) 0.097(4) 0.042(2) 0.013(3) 0.013(2) 0.034(3)

loop_
_atom_type_symbol
_atom_type_description
_atom_type_scat_dispersion_real
_atom_type_scat_dispersion_imag
_atom_type_scat_source
C C 0.0033 0.0016 'International Tables Vol C Tables 4.2.6.8 and 6.1.1.4'
H H 0.0000 0.0000 'International Tables Vol C Tables 4.2.6.8 and 6.1.1.4'
Co Co 0.3494 0.9721 'International Tables Vol C Tables 4.2.6.8 and 6.1.1.4'
N N 0.0061 0.0033 'International Tables Vol C Tables 4.2.6.8 and 6.1.1.4'
O O 0.0106 0.0060 'International Tables Vol C Tables 4.2.6.8 and 6.1.1.4'

loop_
_geom_angle_atom_site_label_1
_geom_angle_atom_site_label_2
_geom_angle_atom_site_label_3
_geom_angle
_geom_angle_site_symmetry_1
_geom_angle_site_symmetry_3
O1 Co1 N2 101.54(15) . 5_456
O1 Co1 O3 154.14(13) . .
N2 Co1 O3 95.09(15) 5_456 .
O1 Co1 N1 97.45(13) . 7
N2 Co1 N1 100.26(17) 5_456 7
O3 Co1 N1 98.91(14) . 7
O1 Co1 O2 59.90(12) . .
N2 Co1 O2 91.42(16) 5_456 .
O3 Co1 O2 100.39(13) . .
N1 Co1 O2 156.41(14) 7 .
O1 Co1 O4 99.07(14) . .
N2 Co1 O4 153.80(15) 5_456 .
O3 Co1 O4 60.28(13) . .
N1 Co1 O4 92.90(15) 7 .
O2 Co1 O4 85.04(14) . .
O1 Co1 C24 127.94(16) . .
N2 Co1 C24 124.17(17) 5_456 .
O3 Co1 C24 29.66(14) . .
N1 Co1 C24 97.42(16) 7 .
O2 Co1 C24 92.71(15) . .
O4 Co1 C24 30.63(14) . .
O1 Co1 C12 30.18(13) . .
N2 Co1 C12 99.77(17) 5_456 .
O3 Co1 C12 127.48(16) . .
N1 Co1 C12 126.88(16) 7 .
O2 Co1 C12 29.89(14) . .
O4 Co1 C12 90.01(16) . .
C24 Co1 C12 110.49(18) . .
N1 C1 C2 124.4(4) . .
N1 C1 H1A 117.8 . .
C2 C1 H1A 117.8 . .
C1 C2 C3 117.6(5) . .
C1 C2 H2A 121.2 . .
C3 C2 H2A 121.2 . .
C4 C3 C2 118.1(5) . .
C4 C3 C6 121.3(5) . .
C2 C3 C6 120.1(5) . .
C3 C4 C5 120.2(5) . .
C3 C4 H4A 119.9 . .
C5 C4 H4A 119.9 . .
N1 C5 C4 122.8(5) . .
N1 C5 H5A 118.6 . .
C4 C5 H5A 118.6 . .
C7 C6 C11 118.5(5) . .
C7 C6 C3 121.8(4) . .
C11 C6 C3 119.6(5) . .
C6 C7 C8 120.3(4) . .
C6 C7 H7A 119.8 . .
C8 C7 H7A 119.8 . .
C9 C8 C7 119.0(4) . .
C9 C8 H8A 120.5 . .
C7 C8 H8A 120.5 . .
C10 C9 C8 122.1(5) . .
C10 C9 C12 118.7(4) . .
C8 C9 C12 119.0(4) . .
C9 C10 C11 117.6(5) . .
C9 C10 H10A 121.2 . .
C11 C10 H10A 121.2 . .
C10 C11 C6 122.2(5) . .
C10 C11 H11A 118.9 . .
C6 C11 H11A 118.9 . .
O2 C12 O1 119.1(5) . .
O2 C12 C9 121.2(5) . .
O1 C12 C9 119.6(5) . .
O2 C12 Co1 64.4(3) . .
O1 C12 Co1 55.2(3) . .
C9 C12 Co1 169.0(4) . .
N2 C13 C14 126.7(5) . .
N2 C13 H13A 116.6 . .
C14 C13 H13A 116.6 . .
C15 C14 C13 116.5(6) . .
C15 C14 H14A 121.8 . .
C13 C14 H14A 121.8 . .
C14 C15 C16 117.5(5) . .
C14 C15 C18 121.1(5) . .
C16 C15 C18 121.3(5) . .
C17 C16 C15 121.7(5) . .
C17 C16 H16A 119.1 . .
C15 C16 H16A 119.1 . .
C16 C17 N2 123.3(5) . .
C16 C17 H17A 118.4 . .
N2 C17 H17A 118.4 . .
C23 C18 C19 118.2(5) . .
C23 C18 C15 120.2(5) . .
C19 C18 C15 121.5(5) . .
C20 C19 C18 121.7(5) . .
C20 C19 H19A 119.2 . .
C18 C19 H19A 119.2 . .
C19 C20 C21 121.0(6) . .
C19 C20 H20A 119.5 . .
C21 C20 H20A 119.5 . .
C22 C21 C20 117.4(5) . .
C22 C21 C24 122.7(5) . .
C20 C21 C24 119.3(5) . .
C21 C22 C23 123.1(5) . .
C21 C22 H22A 118.4 . .
C23 C22 H22A 118.4 . .
C18 C23 C22 118.1(5) . .
C18 C23 H23A 121.0 . .
C22 C23 H23A 121.0 . .
O3 C24 O4 120.8(5) . .
O3 C24 C21 120.7(4) . .
O4 C24 C21 118.4(5) . .
O3 C24 Co1 55.8(2) . .
O4 C24 Co1 65.0(3) . .
C21 C24 Co1 175.0(3) . .
C12 O1 Co1 94.6(3) . .
C12 O2 Co1 85.7(3) . .
C24 O3 Co1 94.6(3) . .
C24 O4 Co1 84.3(3) . .
C5 N1 C1 116.9(4) . .
C5 N1 Co1 120.7(3) . 7_545
C1 N1 Co1 122.4(3) . 7_545
C13 N2 C17 113.6(5) . .
C13 N2 Co1 125.2(4) . 5_556
C17 N2 Co1 121.0(4) . 5_556

loop_
_geom_bond_atom_site_label_1
_geom_bond_atom_site_label_2
_geom_bond_distance
_geom_bond_site_symmetry_2
Co1 O1 2.064(3) .
Co1 N2 2.065(5) 5_456
Co1 O3 2.075(3) .
Co1 N1 2.077(4) 7
Co1 O2 2.264(3) .
Co1 O4 2.280(3) .
Co1 C24 2.502(5) .
Co1 C12 2.504(5) .
C1 N1 1.344(5) .
C1 C2 1.390(7) .
C1 H1A 0.9300 .
C2 C3 1.402(6) .
C2 H2A 0.9300 .
C3 C4 1.378(7) .
C3 C6 1.513(7) .
C4 C5 1.381(6) .
C4 H4A 0.9300 .
C5 N1 1.336(6) .
C5 H5A 0.9300 .
C6 C7 1.380(6) .
C6 C11 1.399(7) .
C7 C8 1.402(6) .
C7 H7A 0.9300 .
C8 C9 1.381(6) .
C8 H8A 0.9300 .
C9 C10 1.381(6) .
C9 C12 1.495(6) .
C10 C11 1.383(6) .
C10 H10A 0.9300 .
C11 H11A 0.9300 .
C12 O2 1.252(6) .
C12 O1 1.263(5) .
C13 N2 1.301(6) .
C13 C14 1.414(7) .
C13 H13A 0.9300 .
C14 C15 1.340(7) .
C14 H14A 0.9300 .
C15 C16 1.360(6) .
C15 C18 1.496(6) .
C16 C17 1.342(6) .
C16 H16A 0.9300 .
C17 N2 1.348(6) .
C17 H17A 0.9300 .
C18 C23 1.382(6) .
C18 C19 1.404(7) .
C19 C20 1.329(6) .
C19 H19A 0.9300 .
C20 C21 1.392(7) .
C20 H20A 0.9300 .
C21 C22 1.351(7) .
C21 C24 1.488(6) .
C22 C23 1.396(7) .
C22 H22A 0.9300 .
C23 H23A 0.9300 .
C24 O3 1.242(6) .
C24 O4 1.281(5) .
N1 Co1 2.077(4) 7_545
N2 Co1 2.065(5) 5_556

loop_
_platon_squeeze_void_nr
_platon_squeeze_void_average_x
_platon_squeeze_void_average_y
_platon_squeeze_void_average_z
_platon_squeeze_void_volume
_platon_squeeze_void_count_electrons
_platon_squeeze_void_content
1 0.000 0.000 -0.017 704 142 ' '
2 0.000 0.500 0.036 840 154 ' '
3 0.500 0.000 -0.058 839 155 ' '
4 0.500 0.500 -0.020 704 143 ' '
